data_7711536
loop_
_publ_author_name
'Maser, Leon'
'Vogt, Matthias'
'Langer, Robert'

_publ_section_title
;
 Cationic ligands between \s-donation and hydrogen-bridge-bond-
 stabilisation of ancillary ligands in coinage metal complexes with
 protonated carbodiphosphoranes
;
_journal_name_full 'Dalton Transactions'
_journal_paper_doi 10.1039/D2DT02338E
_journal_year 2022
_chemical_formula_moiety 'C51 H45 Ag P4, 2(F6 P)'
_chemical_formula_sum 'C51 H45 Ag F12 P6'
_chemical_formula_weight 1179.56
_space_group_crystal_system triclinic
_space_group_IT_number 2
_space_group_name_Hall '-P 1'
_space_group_name_H-M_alt 'P -1'
_atom_sites_solution_hydrogens mixed
_atom_sites_solution_primary dual
_audit_creation_date 2021-07-12
_audit_creation_method
;
Olex2 1.3
(compiled 2020.11.12 svn.r5f609507 for OlexSys, GUI svn.r6272)
;
_audit_update_record
;
2022-05-12 deposited with the CCDC.	2022-10-24 downloaded from the CCDC.
;
_cell_angle_alpha 87.104(5)
_cell_angle_beta 79.167(5)
_cell_angle_gamma 64.063(4)
_cell_formula_units_Z 2
_cell_length_a 12.3098(7)
_cell_length_b 13.7462(8)
_cell_length_c 16.8265(10)
_cell_measurement_reflns_used 1720
_cell_measurement_temperature 170
_cell_measurement_theta_max 29.3
_cell_measurement_theta_min 1.72
_cell_volume 2513.2(3)
_computing_cell_refinement 'X-Area Recipe 1.33.0.0 (STOE & Cie, 2015)'
_computing_data_collection 'X-Area WinXpose 2.0.22.0 (STOE & Cie, 2016)'
_computing_data_reduction 'X-Area 1.90 (STOE & Cie, 2020)'
_computing_molecular_graphics 'Olex2 1.3 (Dolomanov et al., 2009)'
_computing_publication_material 'Olex2 1.3 (Dolomanov et al., 2009)'
_computing_structure_refinement 'SHELXL 2018/3 (Sheldrick, 2015)'
_computing_structure_solution 'SHELXT 2018/2 (Sheldrick, 2018)'
_diffrn_ambient_temperature 170
_diffrn_detector 'image plate (34 cm diameter)'
_diffrn_detector_area_resol_mean 6.67
_diffrn_detector_type 'STOE Imaging Plate'
_diffrn_measured_fraction_theta_full 1.000
_diffrn_measured_fraction_theta_max 0.987
_diffrn_measurement_device '2-circle diffractometer'
_diffrn_measurement_device_type 'STOE IPDS 2T'
_diffrn_measurement_method 'rotation method, \w scans'
_diffrn_radiation_collimation '0.5 mm diameter, monocapillary'
_diffrn_radiation_monochromator 'plane graphite'
_diffrn_radiation_polarisn_norm 0
_diffrn_radiation_type MoK\a
_diffrn_radiation_wavelength 0.71073
_diffrn_reflns_av_R_equivalents 0.0582
_diffrn_reflns_av_unetI/netI 0.0366
_diffrn_reflns_Laue_measured_fraction_full 1.000
_diffrn_reflns_Laue_measured_fraction_max 0.987
_diffrn_reflns_limit_h_max 16
_diffrn_reflns_limit_h_min -16
_diffrn_reflns_limit_k_max 18
_diffrn_reflns_limit_k_min -18
_diffrn_reflns_limit_l_max 23
_diffrn_reflns_limit_l_min -23
_diffrn_reflns_number 53058
_diffrn_reflns_point_group_measured_fraction_full 1.000
_diffrn_reflns_point_group_measured_fraction_max 0.987
_diffrn_reflns_theta_full 25.242
_diffrn_reflns_theta_max 29.251
_diffrn_reflns_theta_min 1.648
_diffrn_source 'sealed X-ray tube, 12 x 0.4 mm long-fine focus'
_diffrn_source_type 'Incoatec I\ms'
_exptl_absorpt_coefficient_mu 0.673
_exptl_absorpt_correction_type none
_exptl_crystal_colour 'clear colourless'
_exptl_crystal_colour_lustre clear
_exptl_crystal_colour_primary colourless
_exptl_crystal_density_diffrn 1.559
_exptl_crystal_description block
_exptl_crystal_F_000 1192
_exptl_crystal_preparation '[dppm2CH]PF6 + AgPF6 in DCM'
_exptl_crystal_recrystallization_method 'solution in DCM, layered with n-hexane'
_exptl_crystal_size_max 0.41
_exptl_crystal_size_mid 0.37
_exptl_crystal_size_min 0.28
_refine_diff_density_max 0.751
_refine_diff_density_min -0.795
_refine_diff_density_rms 0.071
_refine_ls_extinction_method none
_refine_ls_goodness_of_fit_ref 1.040
_refine_ls_hydrogen_treatment mixed
_refine_ls_matrix_type full
_refine_ls_number_parameters 664
_refine_ls_number_reflns 13478
_refine_ls_number_restraints 0
_refine_ls_restrained_S_all 1.040
_refine_ls_R_factor_all 0.0411
_refine_ls_R_factor_gt 0.0345
_refine_ls_shift/su_max 0.001
_refine_ls_shift/su_mean 0.000
_refine_ls_structure_factor_coef Fsqd
_refine_ls_weighting_details 'w=1/[\s^2^(Fo^2^)+(0.0506P)^2^+1.1856P] where P=(Fo^2^+2Fc^2^)/3'
_refine_ls_weighting_scheme calc
_refine_ls_wR_factor_gt 0.0915
_refine_ls_wR_factor_ref 0.0958
_reflns_Friedel_coverage 0.000
_reflns_number_gt 11682
_reflns_number_total 13478
_reflns_threshold_expression 'I > 2\s(I)'
_cod_data_source_file d2dt02338e2.cif
_cod_data_source_block i2t2110
_cod_database_code 7711536
_shelx_shelxl_version_number 2018/3
_shelx_space_group_comment
;
The symmetry employed for this shelxl refinement is uniquely defined
by the following loop, which should always be used as a source of
symmetry information in preference to the above space-group names.
They are only intended as comments.
;
_shelx_estimated_absorpt_t_max 0.834
_shelx_estimated_absorpt_t_min 0.770
_olex2_refinement_description
;
1. Fixed Uiso
 At 1.2 times of:
  All C(H) groups
2. Uiso/Uaniso restraints and constraints
Uanis(F5A) = Uanis(F6A)
Uanis(F3B) = Uanis(F4A)
Uanis(F4B) = Uanis(F3A)
Uanis(F6B) = Uanis(F5B)
3. Others
 Sof(F3A)=Sof(F4B)=Sof(F5B)=Sof(F6B)=1-FVAR(1)
 Sof(F3B)=Sof(F4A)=Sof(F5A)=Sof(F6A)=FVAR(1)
4.a Aromatic/amide H refined with riding coordinates:
 C00N(H00N), C00P(H00P), C00R(H00R), C00T(H00T), C00U(H00U), C00V(H00V),
 C00W(H00W), C00X(H00X), C00Y(H00Y), C00Z(H00Z), C01A(H01A), C01B(H01B),
 C01C(H01C), C01D(H01D), C01E(H01E), C01F(H01F), C01G(H01G), C01I(H01I),
 C01J(H01J), C01K(H01K), C01L(H01L), C01M(H01M), C01N(H01N), C01O(H01O),
 C01P(H01P), C01Q(H01Q), C01R(H01R), C01S(H01S), C01T(H01T), C01U(H01U),
 C010(H010), C011(H011), C012(H012), C013(H013), C014(H014), C015(H015),
 C016(H016), C017(H017), C018(H018), C019(H019)
;
_olex2_submission_special_instructions 'No special instructions were received'

loop_
_space_group_symop_operation_xyz
'x, y, z'
'-x, -y, -z'

loop_
_atom_site_label
_atom_site_type_symbol
_atom_site_fract_x
_atom_site_fract_y
_atom_site_fract_z
_atom_site_U_iso_or_equiv
_atom_site_adp_type
_atom_site_occupancy
_atom_site_site_symmetry_order
_atom_site_calc_flag
_atom_site_refinement_flags_posn
_atom_site_refinement_flags_adp
_atom_site_refinement_flags_occupancy
_atom_site_disorder_assembly
_atom_site_disorder_group
Ag01 Ag 0.52878(2) 0.89614(2) 0.65304(2) 0.03479(5) Uani 1 1 d . . . . .
P002 P 0.53262(4) 0.73813(3) 0.83452(3) 0.02434(8) Uani 1 1 d . . . . .
P003 P 0.62183(4) 0.90610(3) 0.76405(3) 0.02602(9) Uani 1 1 d . . . . .
P004 P 0.46661(4) 0.83203(4) 0.54761(3) 0.02799(9) Uani 1 1 d . . . . .
P005 P 0.40132(4) 0.71905(3) 0.69655(3) 0.02646(9) Uani 1 1 d . . . . .
C00F C 0.54410(15) 0.86331(13) 0.85355(10) 0.0262(3) Uani 1 1 d . . . . .
H00A H 0.584(2) 0.8558(19) 0.8986(15) 0.034(6) Uiso 1 1 d . . . . .
H00B H 0.465(2) 0.9179(19) 0.8658(15) 0.035(6) Uiso 1 1 d . . . . .
C00G C 0.40554(16) 0.73957(14) 0.90897(11) 0.0280(3) Uani 1 1 d . . . . .
C00H C 0.62511(16) 1.02796(14) 0.79756(11) 0.0287(3) Uani 1 1 d . . . . .
C00I C 0.67295(15) 0.62922(14) 0.85627(11) 0.0295(3) Uani 1 1 d . . . . .
C00J C 0.58053(18) 0.78572(15) 0.45455(11) 0.0316(3) Uani 1 1 d . . . . .
C00K C 0.25640(16) 0.83779(14) 0.71664(11) 0.0297(3) Uani 1 1 d . . . . .
C00L C 0.36889(17) 0.60502(14) 0.72560(12) 0.0312(3) Uani 1 1 d . . . . .
C00M C 0.51806(16) 0.72523(14) 0.73585(11) 0.0278(3) Uani 1 1 d . . . . .
H00M H 0.590(2) 0.687(2) 0.7057(15) 0.037(6) Uiso 1 1 d . . . . .
C00N C 0.41536(17) 0.64258(15) 0.94470(12) 0.0332(4) Uani 1 1 d . . . . .
H00N H 0.489744 0.578269 0.932182 0.040 Uiso 1 1 calc R U . . .
C00O C 0.45234(18) 0.70867(14) 0.58682(11) 0.0306(3) Uani 1 1 d . . . . .
H00C H 0.397(2) 0.6940(19) 0.5632(15) 0.037(6) Uiso 1 1 d . . . . .
H00D H 0.528(2) 0.648(2) 0.5740(16) 0.042(6) Uiso 1 1 d . . . . .
C00P C 0.5555(2) 0.83609(16) 0.38148(12) 0.0353(4) Uani 1 1 d . . . . .
H00P H 0.474756 0.888844 0.378179 0.042 Uiso 1 1 calc R U . . .
C00Q C 0.77921(16) 0.80216(14) 0.74685(11) 0.0301(3) Uani 1 1 d . . . . .
C00R C 0.15303(19) 0.95115(18) 0.45184(12) 0.0390(4) Uani 1 1 d . . . . .
H00R H 0.111287 0.924477 0.423402 0.047 Uiso 1 1 calc R U . . .
C00S C 0.32198(17) 0.91961(15) 0.51785(11) 0.0306(3) Uani 1 1 d . . . . .
C00T C 0.29617(17) 0.83372(15) 0.92849(13) 0.0361(4) Uani 1 1 d . . . . .
H00T H 0.289620 0.900105 0.905336 0.043 Uiso 1 1 calc R U . . .
C00U C 0.4299(2) 0.50819(17) 0.68010(15) 0.0449(5) Uani 1 1 d . . . . .
H00U H 0.482471 0.503699 0.629826 0.054 Uiso 1 1 calc R U . . .
C00V C 0.29137(19) 0.61134(17) 0.79900(12) 0.0365(4) Uani 1 1 d . . . . .
H00V H 0.248201 0.677750 0.829678 0.044 Uiso 1 1 calc R U . . .
C00W C 0.71550(18) 0.63712(15) 0.92564(13) 0.0363(4) Uani 1 1 d . . . . .
H00W H 0.669593 0.698291 0.961750 0.044 Uiso 1 1 calc R U . . .
C00X C 0.26125(18) 0.87963(16) 0.47610(12) 0.0344(4) Uani 1 1 d . . . . .
H00X H 0.293709 0.804183 0.464420 0.041 Uiso 1 1 calc R U . . .
C00Y C 0.1055(2) 1.06125(19) 0.46886(13) 0.0425(4) Uani 1 1 d . . . . .
H00Y H 0.031836 1.109677 0.451501 0.051 Uiso 1 1 calc R U . . .
C00Z C 0.1645(2) 1.10086(17) 0.51082(14) 0.0432(5) Uani 1 1 d . . . . .
H00Z H 0.130914 1.176310 0.522885 0.052 Uiso 1 1 calc R U . . .
C01A C 0.6486(2) 0.80900(18) 0.31371(13) 0.0434(5) Uani 1 1 d . . . . .
H01A H 0.631516 0.843505 0.264174 0.052 Uiso 1 1 calc R U . . .
C01B C 0.24675(19) 0.93607(15) 0.74349(12) 0.0352(4) Uani 1 1 d . . . . .
H01B H 0.316858 0.940404 0.755640 0.042 Uiso 1 1 calc R U . . .
C01C C 0.85150(18) 0.77797(17) 0.80589(13) 0.0382(4) Uani 1 1 d . . . . .
H01C H 0.820401 0.819373 0.855417 0.046 Uiso 1 1 calc R U . . .
C01D C 0.7663(2) 0.7318(2) 0.31822(15) 0.0494(5) Uani 1 1 d . . . . .
H01D H 0.829886 0.714071 0.271916 0.059 Uiso 1 1 calc R U . . .
C01E C 0.6834(2) 1.07416(16) 0.73941(13) 0.0371(4) Uani 1 1 d . . . . .
H01E H 0.722104 1.038905 0.687740 0.045 Uiso 1 1 calc R U . . .
C01F C 0.7387(2) 0.53856(16) 0.80440(13) 0.0412(4) Uani 1 1 d . . . . .
H01F H 0.709000 0.531628 0.757821 0.049 Uiso 1 1 calc R U . . .
C01G C 0.31577(19) 0.64080(17) 0.99858(13) 0.0405(4) Uani 1 1 d . . . . .
H01G H 0.322487 0.575105 1.023105 0.049 Uiso 1 1 calc R U . . .
C01I C 0.2071(2) 0.73389(19) 1.01674(15) 0.0450(5) Uani 1 1 d . . . . .
H01I H 0.139227 0.731731 1.053241 0.054 Uiso 1 1 calc R U . . .
C01J C 0.7916(2) 0.6802(2) 0.39026(16) 0.0489(5) Uani 1 1 d . . . . .
H01J H 0.871973 0.626150 0.392928 0.059 Uiso 1 1 calc R U . . .
C01K C 0.9451(2) 0.6584(2) 0.66056(16) 0.0529(6) Uani 1 1 d . . . . .
H01K H 0.977529 0.618014 0.610580 0.064 Uiso 1 1 calc R U . . .
C01L C 0.4134(3) 0.41773(19) 0.70884(18) 0.0571(6) Uani 1 1 d . . . . .
H01L H 0.453552 0.351795 0.677486 0.069 Uiso 1 1 calc R U . . .
C01M C 0.3393(2) 0.42346(19) 0.78227(16) 0.0502(6) Uani 1 1 d . . . . .
H01M H 0.330624 0.360802 0.802133 0.060 Uiso 1 1 calc R U . . .
C01N C 0.0323(2) 1.0205(2) 0.73597(17) 0.0540(6) Uani 1 1 d . . . . .
H01N H -0.044648 1.082712 0.743150 0.065 Uiso 1 1 calc R U . . .
C01O C 0.6855(2) 1.17095(18) 0.75625(15) 0.0450(5) Uani 1 1 d . . . . .
H01O H 0.725351 1.201818 0.716270 0.054 Uiso 1 1 calc R U . . .
C01P C 0.6299(2) 1.22194(18) 0.83066(17) 0.0495(5) Uani 1 1 d . . . . .
H01P H 0.630801 1.288480 0.842294 0.059 Uiso 1 1 calc R U . . .
C01Q C 1.0155(2) 0.6340(2) 0.72029(17) 0.0515(6) Uani 1 1 d . . . . .
H01Q H 1.095909 0.576184 0.711579 0.062 Uiso 1 1 calc R U . . .
C01R C 0.96879(19) 0.6937(2) 0.79277(16) 0.0478(5) Uani 1 1 d . . . . .
H01R H 1.017372 0.676725 0.833684 0.057 Uiso 1 1 calc R U . . .
C01S C 0.1348(2) 1.02771(17) 0.75251(15) 0.0462(5) Uani 1 1 d . . . . .
H01S H 0.128454 1.094965 0.769908 0.055 Uiso 1 1 calc R U . . .
C01T C 0.5726(3) 1.1766(2) 0.88881(16) 0.0556(6) Uani 1 1 d . . . . .
H01T H 0.534851 1.212212 0.940448 0.067 Uiso 1 1 calc R U . . .
C01U C 0.8495(2) 0.45727(18) 0.82155(17) 0.0527(6) Uani 1 1 d . . . . .
H01U H 0.895437 0.395339 0.786174 0.063 Uiso 1 1 calc R U . . .
C010 C 0.6986(2) 0.70794(18) 0.45862(14) 0.0406(4) Uani 1 1 d . . . . .
H010 H 0.716127 0.673568 0.508144 0.049 Uiso 1 1 calc R U . . .
C011 C 0.15296(18) 0.83168(17) 0.69878(13) 0.0385(4) Uani 1 1 d . . . . .
H011 H 0.159300 0.765177 0.679708 0.046 Uiso 1 1 calc R U . . .
C012 C 0.8269(2) 0.74228(18) 0.67377(13) 0.0410(4) Uani 1 1 d . . . . .
H012 H 0.778442 0.758827 0.632820 0.049 Uiso 1 1 calc R U . . .
C013 C 0.2729(2) 1.03048(16) 0.53547(13) 0.0371(4) Uani 1 1 d . . . . .
H013 H 0.313658 1.057756 0.564306 0.045 Uiso 1 1 calc R U . . .
C014 C 0.8252(2) 0.55564(17) 0.94229(16) 0.0452(5) Uani 1 1 d . . . . .
H014 H 0.853827 0.561112 0.989721 0.054 Uiso 1 1 calc R U . . .
C015 C 0.5692(2) 1.07964(18) 0.87304(13) 0.0439(5) Uani 1 1 d . . . . .
H015 H 0.529176 1.049283 0.913353 0.053 Uiso 1 1 calc R U . . .
C016 C 0.2775(2) 0.51920(19) 0.82724(14) 0.0447(5) Uani 1 1 d . . . . .
H016 H 0.225370 0.522766 0.877515 0.054 Uiso 1 1 calc R U . . .
C017 C 0.0413(2) 0.9230(2) 0.70903(16) 0.0491(5) Uani 1 1 d . . . . .
H017 H -0.029308 0.918907 0.697580 0.059 Uiso 1 1 calc R U . . .
C018 C 0.8918(2) 0.46723(18) 0.88979(18) 0.0512(6) Uani 1 1 d . . . . .
H018 H 0.967441 0.412573 0.900548 0.061 Uiso 1 1 calc R U . . .
C019 C 0.19661(19) 0.83050(18) 0.98186(15) 0.0455(5) Uani 1 1 d . . . . .
H019 H 0.121695 0.894331 0.994346 0.055 Uiso 1 1 calc R U . . .
P1 P 0.79466(6) 0.39882(5) 0.55864(5) 0.05985(19) Uani 1 1 d . . . . .
F1 F 0.71589(17) 0.51046(13) 0.60993(11) 0.0688(4) Uani 1 1 d . . . . .
F2 F 0.8693(3) 0.29067(17) 0.5046(2) 0.1337(13) Uani 1 1 d . . . . .
F3B F 0.7223(7) 0.3432(4) 0.6093(5) 0.114(3) Uani 0.508(11) 1 d . . P A 1
F4A F 0.8591(8) 0.4583(4) 0.5016(5) 0.114(3) Uani 0.508(11) 1 d . . P A 1
F5A F 0.6975(7) 0.4398(7) 0.5075(5) 0.125(3) Uani 0.508(11) 1 d . . P A 1
F6A F 0.8946(6) 0.3731(6) 0.6225(5) 0.125(3) Uani 0.508(11) 1 d . . P A 1
F3A F 0.7804(12) 0.3437(7) 0.6371(5) 0.157(4) Uani 0.492(11) 1 d . . P A 2
F4B F 0.7928(13) 0.4579(7) 0.4748(5) 0.157(4) Uani 0.492(11) 1 d . . P A 2
F5B F 0.6692(5) 0.4015(9) 0.5388(6) 0.142(4) Uani 0.492(11) 1 d . . P A 2
F6B F 0.9137(5) 0.3964(8) 0.5583(7) 0.142(4) Uani 0.492(11) 1 d . . P A 2
P006 P 1.19295(5) 0.17342(4) 0.93749(3) 0.03544(11) Uani 1 1 d . . . . .
F00A F 1.09805(15) 0.22130(12) 0.87652(10) 0.0644(4) Uani 1 1 d . . . . .
F00B F 1.29040(14) 0.12518(14) 0.99661(9) 0.0634(4) Uani 1 1 d . . . . .
F00C F 1.13834(16) 0.09014(12) 0.96743(12) 0.0690(5) Uani 1 1 d . . . . .
F00D F 1.24867(17) 0.25589(13) 0.90602(10) 0.0655(4) Uani 1 1 d . . . . .
F008 F 1.29089(12) 0.08620(10) 0.86749(8) 0.0448(3) Uani 1 1 d . . . . .
F009 F 1.09622(13) 0.25996(11) 1.00604(9) 0.0516(3) Uani 1 1 d . . . . .

loop_
_atom_site_aniso_label
_atom_site_aniso_U_11
_atom_site_aniso_U_22
_atom_site_aniso_U_33
_atom_site_aniso_U_23
_atom_site_aniso_U_13
_atom_site_aniso_U_12
Ag01 0.04234(8) 0.04064(8) 0.03093(8) 0.00500(5) -0.01264(6) -0.02483(6)
P002 0.02299(18) 0.02255(18) 0.0263(2) 0.00451(14) -0.00363(15) -0.00957(15)
P003 0.0282(2) 0.02719(19) 0.0256(2) 0.00360(15) -0.00532(16) -0.01489(16)
P004 0.0347(2) 0.0279(2) 0.0265(2) 0.00482(15) -0.00773(17) -0.01799(17)
P005 0.0292(2) 0.02478(19) 0.0288(2) 0.00479(15) -0.00568(16) -0.01511(16)
C00F 0.0253(7) 0.0251(7) 0.0274(8) 0.0027(6) -0.0030(6) -0.0112(6)
C00G 0.0264(7) 0.0287(8) 0.0282(8) 0.0052(6) -0.0034(6) -0.0126(6)
C00H 0.0293(8) 0.0282(8) 0.0312(8) 0.0040(6) -0.0082(7) -0.0142(6)
C00I 0.0244(7) 0.0253(7) 0.0360(9) 0.0069(6) -0.0035(7) -0.0096(6)
C00J 0.0390(9) 0.0320(8) 0.0309(9) 0.0034(7) -0.0062(7) -0.0224(7)
C00K 0.0308(8) 0.0306(8) 0.0283(8) 0.0062(6) -0.0059(7) -0.0143(7)
C00L 0.0320(8) 0.0292(8) 0.0381(9) 0.0083(7) -0.0102(7) -0.0179(7)
C00M 0.0280(8) 0.0296(8) 0.0272(8) 0.0033(6) -0.0027(6) -0.0149(6)
C00N 0.0300(8) 0.0315(8) 0.0370(9) 0.0099(7) -0.0054(7) -0.0137(7)
C00O 0.0384(9) 0.0275(8) 0.0300(8) 0.0039(6) -0.0072(7) -0.0181(7)
C00P 0.0458(10) 0.0338(9) 0.0320(9) 0.0044(7) -0.0059(8) -0.0233(8)
C00Q 0.0289(8) 0.0308(8) 0.0312(8) 0.0022(6) -0.0003(7) -0.0158(7)
C00R 0.0362(9) 0.0529(11) 0.0331(9) 0.0057(8) -0.0087(8) -0.0237(9)
C00S 0.0354(9) 0.0329(8) 0.0273(8) 0.0057(6) -0.0072(7) -0.0183(7)
C00T 0.0308(9) 0.0302(8) 0.0413(10) 0.0062(7) 0.0005(8) -0.0110(7)
C00U 0.0519(12) 0.0324(9) 0.0526(13) 0.0023(9) 0.0001(10) -0.0243(9)
C00V 0.0413(10) 0.0398(10) 0.0364(10) 0.0097(8) -0.0095(8) -0.0249(8)
C00W 0.0355(9) 0.0289(8) 0.0439(11) 0.0081(7) -0.0123(8) -0.0123(7)
C00X 0.0390(9) 0.0381(9) 0.0318(9) 0.0031(7) -0.0073(7) -0.0218(8)
C00Y 0.0341(9) 0.0501(11) 0.0389(10) 0.0094(9) -0.0078(8) -0.0149(9)
C00Z 0.0455(11) 0.0344(9) 0.0455(11) 0.0052(8) -0.0098(9) -0.0134(8)
C01A 0.0583(13) 0.0456(11) 0.0329(10) 0.0039(8) -0.0012(9) -0.0318(10)
C01B 0.0374(9) 0.0319(9) 0.0365(9) 0.0024(7) -0.0090(8) -0.0147(7)
C01C 0.0301(9) 0.0455(10) 0.0365(10) 0.0000(8) -0.0040(7) -0.0149(8)
C01D 0.0533(13) 0.0553(13) 0.0428(12) -0.0039(10) 0.0086(10) -0.0329(11)
C01E 0.0427(10) 0.0363(9) 0.0367(10) 0.0039(7) -0.0039(8) -0.0228(8)
C01F 0.0424(10) 0.0306(9) 0.0392(10) 0.0023(7) -0.0037(8) -0.0072(8)
C01G 0.0381(10) 0.0410(10) 0.0438(11) 0.0156(8) -0.0048(8) -0.0212(8)
C01I 0.0349(10) 0.0504(12) 0.0467(12) 0.0106(9) 0.0036(9) -0.0211(9)
C01J 0.0394(11) 0.0489(12) 0.0539(13) -0.0037(10) 0.0007(10) -0.0181(9)
C01K 0.0426(12) 0.0524(13) 0.0516(14) -0.0144(11) 0.0091(10) -0.0150(10)
C01L 0.0704(16) 0.0334(10) 0.0715(17) 0.0028(10) -0.0045(13) -0.0297(11)
C01M 0.0631(14) 0.0424(11) 0.0609(14) 0.0209(10) -0.0197(12) -0.0360(11)
C01N 0.0380(11) 0.0460(12) 0.0630(15) -0.0017(11) -0.0157(11) -0.0017(9)
C01O 0.0505(12) 0.0400(10) 0.0540(13) 0.0123(9) -0.0116(10) -0.0287(10)
C01P 0.0615(14) 0.0342(10) 0.0627(15) 0.0022(9) -0.0195(12) -0.0266(10)
C01Q 0.0301(10) 0.0443(11) 0.0668(16) -0.0011(10) 0.0043(10) -0.0090(9)
C01R 0.0292(9) 0.0570(13) 0.0512(13) 0.0042(10) -0.0061(9) -0.0142(9)
C01S 0.0464(12) 0.0332(10) 0.0513(13) -0.0021(9) -0.0126(10) -0.0086(9)
C01T 0.0756(17) 0.0485(13) 0.0472(13) -0.0120(10) -0.0039(12) -0.0325(12)
C01U 0.0433(12) 0.0314(10) 0.0597(15) 0.0039(9) 0.0028(11) 0.0003(9)
C010 0.0399(10) 0.0428(10) 0.0397(10) 0.0049(8) -0.0061(8) -0.0194(9)
C011 0.0342(9) 0.0397(10) 0.0445(11) 0.0050(8) -0.0122(8) -0.0172(8)
C012 0.0397(10) 0.0471(11) 0.0335(10) -0.0037(8) -0.0002(8) -0.0184(9)
C013 0.0438(10) 0.0336(9) 0.0384(10) 0.0030(7) -0.0111(8) -0.0197(8)
C014 0.0408(11) 0.0367(10) 0.0641(14) 0.0197(9) -0.0244(10) -0.0185(9)
C015 0.0565(13) 0.0435(11) 0.0362(10) -0.0023(8) -0.0015(9) -0.0284(10)
C016 0.0541(12) 0.0521(12) 0.0438(11) 0.0189(9) -0.0152(10) -0.0370(11)
C017 0.0345(10) 0.0543(13) 0.0571(14) 0.0039(10) -0.0166(10) -0.0150(9)
C018 0.0305(9) 0.0369(10) 0.0765(17) 0.0222(11) -0.0111(10) -0.0075(8)
C019 0.0313(9) 0.0404(10) 0.0530(13) 0.0052(9) 0.0070(9) -0.0111(8)
P1 0.0470(3) 0.0347(3) 0.0823(5) -0.0029(3) 0.0117(3) -0.0125(2)
F1 0.0667(10) 0.0540(9) 0.0691(11) -0.0141(8) -0.0031(8) -0.0133(8)
F2 0.1088(18) 0.0546(11) 0.198(3) -0.0493(15) 0.0643(19) -0.0305(12)
F3B 0.131(5) 0.060(2) 0.124(5) -0.020(3) 0.074(4) -0.052(3)
F4A 0.131(5) 0.060(2) 0.124(5) -0.020(3) 0.074(4) -0.052(3)
F5A 0.091(4) 0.137(4) 0.110(4) -0.028(3) -0.041(3) -0.005(3)
F6A 0.091(4) 0.137(4) 0.110(4) -0.028(3) -0.041(3) -0.005(3)
F3A 0.250(10) 0.104(4) 0.110(4) 0.045(3) -0.039(5) -0.073(5)
F4B 0.250(10) 0.104(4) 0.110(4) 0.045(3) -0.039(5) -0.073(5)
F5B 0.056(2) 0.191(7) 0.175(8) -0.101(6) 0.017(3) -0.054(3)
F6B 0.056(2) 0.191(7) 0.175(8) -0.101(6) 0.017(3) -0.054(3)
P006 0.0377(2) 0.0283(2) 0.0352(2) 0.00352(18) -0.0075(2) -0.00969(19)
F00A 0.0569(9) 0.0522(8) 0.0591(9) -0.0107(7) -0.0271(7) 0.0066(7)
F00B 0.0507(8) 0.0783(10) 0.0424(8) 0.0043(7) -0.0171(6) -0.0079(7)
F00C 0.0610(9) 0.0436(8) 0.0940(13) -0.0002(8) 0.0135(9) -0.0259(7)
F00D 0.0869(12) 0.0490(8) 0.0631(10) -0.0007(7) 0.0079(8) -0.0401(8)
F008 0.0427(6) 0.0352(6) 0.0441(7) -0.0030(5) -0.0047(5) -0.0065(5)
F009 0.0520(8) 0.0450(7) 0.0436(7) -0.0071(6) -0.0025(6) -0.0098(6)

loop_
_atom_type_symbol
_atom_type_description
_atom_type_scat_dispersion_real
_atom_type_scat_dispersion_imag
_atom_type_scat_source
C C 0.0033 0.0016 'International Tables Vol C Tables 4.2.6.8 and 6.1.1.4'
H H 0.0000 0.0000 'International Tables Vol C Tables 4.2.6.8 and 6.1.1.4'
Ag Ag -0.8971 1.1015 'International Tables Vol C Tables 4.2.6.8 and 6.1.1.4'
F F 0.0171 0.0103 'International Tables Vol C Tables 4.2.6.8 and 6.1.1.4'
P P 0.1023 0.0942 'International Tables Vol C Tables 4.2.6.8 and 6.1.1.4'

loop_
_geom_angle_atom_site_label_1
_geom_angle_atom_site_label_2
_geom_angle_atom_site_label_3
_geom_angle
_geom_angle_site_symmetry_1
_geom_angle_site_symmetry_3
_geom_angle_publ_flag
P004 Ag01 P003 163.668(17) . . ?
C00G P002 C00F 106.02(8) . . ?
C00G P002 C00I 108.37(8) . . ?
C00I P002 C00F 105.46(8) . . ?
C00M P002 C00F 112.42(8) . . ?
C00M P002 C00G 113.62(8) . . ?
C00M P002 C00I 110.52(9) . . ?
C00F P003 Ag01 106.09(6) . . ?
C00H P003 Ag01 124.45(6) . . ?
C00H P003 C00F 105.02(8) . . ?
C00Q P003 Ag01 108.22(6) . . ?
C00Q P003 C00F 104.74(8) . . ?
C00Q P003 C00H 106.72(8) . . ?
C00J P004 Ag01 114.63(6) . . ?
C00J P004 C00O 104.61(8) . . ?
C00O P004 Ag01 105.35(6) . . ?
C00S P004 Ag01 118.22(6) . . ?
C00S P004 C00J 106.43(9) . . ?
C00S P004 C00O 106.48(9) . . ?
C00K P005 C00L 106.43(9) . . ?
C00K P005 C00O 106.13(9) . . ?
C00L P005 C00O 107.61(9) . . ?
C00M P005 C00K 115.05(9) . . ?
C00M P005 C00L 115.73(8) . . ?
C00M P005 C00O 105.27(9) . . ?
P002 C00F P003 112.95(9) . . ?
P002 C00F H00A 110.4(14) . . ?
P002 C00F H00B 107.3(15) . . ?
P003 C00F H00A 110.8(14) . . ?
P003 C00F H00B 106.3(15) . . ?
H00A C00F H00B 109(2) . . ?
C00N C00G P002 118.86(13) . . ?
C00T C00G P002 121.47(13) . . ?
C00T C00G C00N 119.60(16) . . ?
C01E C00H P003 115.31(14) . . ?
C015 C00H P003 125.20(15) . . ?
C015 C00H C01E 119.38(17) . . ?
C00W C00I P002 119.37(14) . . ?
C01F C00I P002 120.78(15) . . ?
C01F C00I C00W 119.85(17) . . ?
C00P C00J P004 121.05(15) . . ?
C010 C00J P004 118.91(15) . . ?
C010 C00J C00P 119.58(19) . . ?
C01B C00K P005 122.03(14) . . ?
C01B C00K C011 119.80(18) . . ?
C011 C00K P005 118.00(14) . . ?
C00U C00L P005 120.79(15) . . ?
C00U C00L C00V 120.02(17) . . ?
C00V C00L P005 118.85(15) . . ?
P002 C00M H00M 110.7(16) . . ?
P005 C00M P002 131.38(11) . . ?
P005 C00M H00M 111.3(16) . . ?
C00G C00N H00N 120.2 . . ?
C01G C00N C00G 119.68(17) . . ?
C01G C00N H00N 120.2 . . ?
P004 C00O H00C 112.7(15) . . ?
P004 C00O H00D 110.0(16) . . ?
P005 C00O P004 111.62(9) . . ?
P005 C00O H00C 108.1(15) . . ?
P005 C00O H00D 108.6(16) . . ?
H00C C00O H00D 106(2) . . ?
C00J C00P H00P 120.0 . . ?
C01A C00P C00J 120.0(2) . . ?
C01A C00P H00P 120.0 . . ?
C01C C00Q P003 121.61(14) . . ?
C01C C00Q C012 119.32(18) . . ?
C012 C00Q P003 119.03(15) . . ?
C00X C00R H00R 119.8 . . ?
C00Y C00R H00R 119.8 . . ?
C00Y C00R C00X 120.40(19) . . ?
C00X C00S P004 121.84(14) . . ?
C013 C00S P004 118.24(14) . . ?
C013 C00S C00X 119.89(18) . . ?
C00G C00T H00T 119.9 . . ?
C019 C00T C00G 120.10(18) . . ?
C019 C00T H00T 119.9 . . ?
C00L C00U H00U 120.3 . . ?
C00L C00U C01L 119.5(2) . . ?
C01L C00U H00U 120.3 . . ?
C00L C00V H00V 120.2 . . ?
C00L C00V C016 119.5(2) . . ?
C016 C00V H00V 120.2 . . ?
C00I C00W H00W 119.9 . . ?
C00I C00W C014 120.3(2) . . ?
C014 C00W H00W 119.9 . . ?
C00R C00X C00S 119.38(19) . . ?
C00R C00X H00X 120.3 . . ?
C00S C00X H00X 120.3 . . ?
C00R C00Y H00Y 119.8 . . ?
C00Z C00Y C00R 120.4(2) . . ?
C00Z C00Y H00Y 119.8 . . ?
C00Y C00Z H00Z 120.0 . . ?
C00Y C00Z C013 120.0(2) . . ?
C013 C00Z H00Z 120.0 . . ?
C00P C01A H01A 119.9 . . ?
C01D C01A C00P 120.1(2) . . ?
C01D C01A H01A 119.9 . . ?
C00K C01B H01B 119.9 . . ?
C01S C01B C00K 120.12(19) . . ?
C01S C01B H01B 119.9 . . ?
C00Q C01C H01C 119.9 . . ?
C01R C01C C00Q 120.2(2) . . ?
C01R C01C H01C 119.9 . . ?
C01A C01D H01D 119.9 . . ?
C01A C01D C01J 120.2(2) . . ?
C01J C01D H01D 119.9 . . ?
C00H C01E H01E 119.7 . . ?
C01O C01E C00H 120.7(2) . . ?
C01O C01E H01E 119.7 . . ?
C00I C01F H01F 120.3 . . ?
C00I C01F C01U 119.3(2) . . ?
C01U C01F H01F 120.3 . . ?
C00N C01G H01G 119.8 . . ?
C01I C01G C00N 120.48(18) . . ?
C01I C01G H01G 119.8 . . ?
C01G C01I H01I 119.9 . . ?
C01G C01I C019 120.25(19) . . ?
C019 C01I H01I 119.9 . . ?
C01D C01J H01J 120.1 . . ?
C01D C01J C010 119.8(2) . . ?
C010 C01J H01J 120.1 . . ?
C01Q C01K H01K 120.1 . . ?
C01Q C01K C012 119.9(2) . . ?
C012 C01K H01K 120.1 . . ?
C00U C01L H01L 119.8 . . ?
C01M C01L C00U 120.4(2) . . ?
C01M C01L H01L 119.8 . . ?
C01L C01M H01M 119.7 . . ?
C01L C01M C016 120.5(2) . . ?
C016 C01M H01M 119.7 . . ?
C01S C01N H01N 119.7 . . ?
C01S C01N C017 120.5(2) . . ?
C017 C01N H01N 119.7 . . ?
C01E C01O H01O 120.1 . . ?
C01P C01O C01E 119.8(2) . . ?
C01P C01O H01O 120.1 . . ?
C01O C01P H01P 120.0 . . ?
C01O C01P C01T 120.0(2) . . ?
C01T C01P H01P 120.0 . . ?
C01K C01Q H01Q 120.0 . . ?
C01K C01Q C01R 120.1(2) . . ?
C01R C01Q H01Q 120.0 . . ?
C01C C01R H01R 119.9 . . ?
C01Q C01R C01C 120.2(2) . . ?
C01Q C01R H01R 119.9 . . ?
C01B C01S H01S 120.2 . . ?
C01N C01S C01B 119.7(2) . . ?
C01N C01S H01S 120.2 . . ?
C01P C01T H01T 119.4 . . ?
C01P C01T C015 121.1(2) . . ?
C015 C01T H01T 119.4 . . ?
C01F C01U H01U 119.9 . . ?
C018 C01U C01F 120.1(2) . . ?
C018 C01U H01U 119.9 . . ?
C00J C010 C01J 120.2(2) . . ?
C00J C010 H010 119.9 . . ?
C01J C010 H010 119.9 . . ?
C00K C011 H011 120.1 . . ?
C017 C011 C00K 119.7(2) . . ?
C017 C011 H011 120.1 . . ?
C00Q C012 H012 119.9 . . ?
C01K C012 C00Q 120.3(2) . . ?
C01K C012 H012 119.9 . . ?
C00S C013 H013 120.0 . . ?
C00Z C013 C00S 119.97(19) . . ?
C00Z C013 H013 120.0 . . ?
C00W C014 H014 120.1 . . ?
C018 C014 C00W 119.8(2) . . ?
C018 C014 H014 120.1 . . ?
C00H C015 C01T 119.0(2) . . ?
C00H C015 H015 120.5 . . ?
C01T C015 H015 120.5 . . ?
C00V C016 H016 120.0 . . ?
C01M C016 C00V 120.1(2) . . ?
C01M C016 H016 120.0 . . ?
C01N C017 H017 119.9 . . ?
C011 C017 C01N 120.2(2) . . ?
C011 C017 H017 119.9 . . ?
C01U C018 H018 119.7 . . ?
C014 C018 C01U 120.6(2) . . ?
C014 C018 H018 119.7 . . ?
C00T C019 H019 120.1 . . ?
C01I C019 C00T 119.87(19) . . ?
C01I C019 H019 120.1 . . ?
F1 P1 F6A 84.9(2) . . ?
F1 P1 F5B 90.0(3) . . ?
F2 P1 F1 177.39(18) . . ?
F2 P1 F6A 97.5(3) . . ?
F2 P1 F4B 84.9(4) . . ?
F2 P1 F5B 88.2(3) . . ?
F3B P1 F1 92.7(2) . . ?
F3B P1 F2 88.0(2) . . ?
F3B P1 F4A 174.5(5) . . ?
F3B P1 F6A 94.9(4) . . ?
F4A P1 F1 87.52(19) . . ?
F4A P1 F2 91.6(2) . . ?
F4A P1 F6A 90.6(5) . . ?
F5A P1 F1 86.2(3) . . ?
F5A P1 F2 91.3(3) . . ?
F5A P1 F3B 87.7(5) . . ?
F5A P1 F4A 86.8(5) . . ?
F5A P1 F6A 170.8(4) . . ?
F3A P1 F1 86.4(4) . . ?
F3A P1 F2 95.5(4) . . ?
F3A P1 F4B 172.5(6) . . ?
F3A P1 F5B 91.1(6) . . ?
F4B P1 F1 92.9(3) . . ?
F4B P1 F5B 81.5(6) . . ?
F6B P1 F1 96.0(3) . . ?
F6B P1 F2 85.4(3) . . ?
F6B P1 F3A 99.5(6) . . ?
F6B P1 F4B 88.0(6) . . ?
F6B P1 F5B 168.1(5) . . ?
F00A P006 F008 89.56(8) . . ?
F00B P006 F00A 178.62(10) . . ?
F00B P006 F008 89.34(8) . . ?
F00C P006 F00A 89.96(11) . . ?
F00C P006 F00B 90.87(11) . . ?
F00C P006 F00D 179.03(10) . . ?
F00C P006 F008 89.59(8) . . ?
F00C P006 F009 90.65(9) . . ?
F00D P006 F00A 89.69(11) . . ?
F00D P006 F00B 89.47(11) . . ?
F00D P006 F008 89.50(8) . . ?
F00D P006 F009 90.25(9) . . ?
F009 P006 F00A 90.15(8) . . ?
F009 P006 F00B 90.94(8) . . ?
F009 P006 F008 179.63(9) . . ?

loop_
_geom_bond_atom_site_label_1
_geom_bond_atom_site_label_2
_geom_bond_distance
_geom_bond_site_symmetry_2
_geom_bond_publ_flag
Ag01 P003 2.4057(5) . ?
Ag01 P004 2.4015(5) . ?
P002 C00F 1.8354(17) . ?
P002 C00G 1.8043(18) . ?
P002 C00I 1.8108(17) . ?
P002 C00M 1.7290(18) . ?
P003 C00F 1.8413(17) . ?
P003 C00H 1.8135(18) . ?
P003 C00Q 1.8134(19) . ?
P004 C00J 1.822(2) . ?
P004 C00O 1.8563(18) . ?
P004 C00S 1.8082(19) . ?
P005 C00K 1.8007(18) . ?
P005 C00L 1.8033(18) . ?
P005 C00M 1.7261(18) . ?
P005 C00O 1.8264(19) . ?
C00F H00A 0.96(2) . ?
C00F H00B 0.93(2) . ?
C00G C00N 1.400(2) . ?
C00G C00T 1.396(2) . ?
C00H C01E 1.396(3) . ?
C00H C015 1.388(3) . ?
C00I C00W 1.393(3) . ?
C00I C01F 1.390(3) . ?
C00J C00P 1.398(3) . ?
C00J C010 1.390(3) . ?
C00K C01B 1.395(3) . ?
C00K C011 1.400(3) . ?
C00L C00U 1.391(3) . ?
C00L C00V 1.392(3) . ?
C00M H00M 0.88(3) . ?
C00N H00N 0.9500 . ?
C00N C01G 1.390(3) . ?
C00O H00C 0.94(3) . ?
C00O H00D 0.94(3) . ?
C00P H00P 0.9500 . ?
C00P C01A 1.390(3) . ?
C00Q C01C 1.389(3) . ?
C00Q C012 1.394(3) . ?
C00R H00R 0.9500 . ?
C00R C00X 1.388(3) . ?
C00R C00Y 1.386(3) . ?
C00S C00X 1.396(3) . ?
C00S C013 1.396(3) . ?
C00T H00T 0.9500 . ?
C00T C019 1.393(3) . ?
C00U H00U 0.9500 . ?
C00U C01L 1.395(3) . ?
C00V H00V 0.9500 . ?
C00V C016 1.399(3) . ?
C00W H00W 0.9500 . ?
C00W C014 1.394(3) . ?
C00X H00X 0.9500 . ?
C00Y H00Y 0.9500 . ?
C00Y C00Z 1.378(3) . ?
C00Z H00Z 0.9500 . ?
C00Z C013 1.388(3) . ?
C01A H01A 0.9500 . ?
C01A C01D 1.385(4) . ?
C01B H01B 0.9500 . ?
C01B C01S 1.390(3) . ?
C01C H01C 0.9500 . ?
C01C C01R 1.385(3) . ?
C01D H01D 0.9500 . ?
C01D C01J 1.390(4) . ?
C01E H01E 0.9500 . ?
C01E C01O 1.386(3) . ?
C01F H01F 0.9500 . ?
C01F C01U 1.405(3) . ?
C01G H01G 0.9500 . ?
C01G C01I 1.382(3) . ?
C01I H01I 0.9500 . ?
C01I C019 1.387(3) . ?
C01J H01J 0.9500 . ?
C01J C010 1.395(3) . ?
C01K H01K 0.9500 . ?
C01K C01Q 1.382(4) . ?
C01K C012 1.390(3) . ?
C01L H01L 0.9500 . ?
C01L C01M 1.374(4) . ?
C01M H01M 0.9500 . ?
C01M C016 1.375(4) . ?
C01N H01N 0.9500 . ?
C01N C01S 1.387(4) . ?
C01N C017 1.388(4) . ?
C01O H01O 0.9500 . ?
C01O C01P 1.369(4) . ?
C01P H01P 0.9500 . ?
C01P C01T 1.381(4) . ?
C01Q H01Q 0.9500 . ?
C01Q C01R 1.384(4) . ?
C01R H01R 0.9500 . ?
C01S H01S 0.9500 . ?
C01T H01T 0.9500 . ?
C01T C015 1.392(3) . ?
C01U H01U 0.9500 . ?
C01U C018 1.382(4) . ?
C010 H010 0.9500 . ?
C011 H011 0.9500 . ?
C011 C017 1.385(3) . ?
C012 H012 0.9500 . ?
C013 H013 0.9500 . ?
C014 H014 0.9500 . ?
C014 C018 1.376(4) . ?
C015 H015 0.9500 . ?
C016 H016 0.9500 . ?
C017 H017 0.9500 . ?
C018 H018 0.9500 . ?
C019 H019 0.9500 . ?
P1 F1 1.5993(17) . ?
P1 F2 1.584(2) . ?
P1 F3B 1.532(5) . ?
P1 F4A 1.555(4) . ?
P1 F5A 1.496(7) . ?
P1 F6A 1.694(6) . ?
P1 F3A 1.509(8) . ?
P1 F4B 1.590(7) . ?
P1 F5B 1.625(6) . ?
P1 F6B 1.450(5) . ?
P006 F00A 1.6001(15) . ?
P006 F00B 1.5982(15) . ?
P006 F00C 1.5824(16) . ?
P006 F00D 1.5870(16) . ?
P006 F008 1.6195(13) . ?
P006 F009 1.5958(14) . ?

loop_
_geom_torsion_atom_site_label_1
_geom_torsion_atom_site_label_2
_geom_torsion_atom_site_label_3
_geom_torsion_atom_site_label_4
_geom_torsion
_geom_torsion_site_symmetry_1
_geom_torsion_site_symmetry_2
_geom_torsion_site_symmetry_3
_geom_torsion_site_symmetry_4
_geom_torsion_publ_flag
Ag01 P003 C00F P002 47.75(9) . . . . ?
Ag01 P003 C00H C01E -59.37(16) . . . . ?
Ag01 P003 C00H C015 116.81(17) . . . . ?
Ag01 P003 C00Q C01C -171.06(14) . . . . ?
Ag01 P003 C00Q C012 6.33(17) . . . . ?
Ag01 P004 C00J C00P -118.41(14) . . . . ?
Ag01 P004 C00J C010 53.80(17) . . . . ?
Ag01 P004 C00O P005 32.81(11) . . . . ?
Ag01 P004 C00S C00X -160.67(13) . . . . ?
Ag01 P004 C00S C013 21.27(18) . . . . ?
P002 C00G C00N C01G -176.21(16) . . . . ?
P002 C00G C00T C019 175.37(18) . . . . ?
P002 C00I C00W C014 -178.16(16) . . . . ?
P002 C00I C01F C01U 177.77(17) . . . . ?
P003 C00H C01E C01O 176.16(17) . . . . ?
P003 C00H C015 C01T -176.0(2) . . . . ?
P003 C00Q C01C C01R 176.01(17) . . . . ?
P003 C00Q C012 C01K -176.73(18) . . . . ?
P004 C00J C00P C01A 171.59(15) . . . . ?
P004 C00J C010 C01J -172.40(17) . . . . ?
P004 C00S C00X C00R -177.37(15) . . . . ?
P004 C00S C013 C00Z 177.51(17) . . . . ?
P005 C00K C01B C01S 175.22(17) . . . . ?
P005 C00K C011 C017 -176.33(18) . . . . ?
P005 C00L C00U C01L 172.8(2) . . . . ?
P005 C00L C00V C016 -171.98(16) . . . . ?
C00F P002 C00G C00N -140.97(15) . . . . ?
C00F P002 C00G C00T 42.24(18) . . . . ?
C00F P002 C00I C00W 44.37(17) . . . . ?
C00F P002 C00I C01F -135.24(16) . . . . ?
C00F P002 C00M P005 -117.42(13) . . . . ?
C00F P003 C00H C01E 178.48(14) . . . . ?
C00F P003 C00H C015 -5.3(2) . . . . ?
C00F P003 C00Q C01C -58.21(17) . . . . ?
C00F P003 C00Q C012 119.18(16) . . . . ?
C00G P002 C00F P003 -156.89(9) . . . . ?
C00G P002 C00I C00W -68.80(16) . . . . ?
C00G P002 C00I C01F 111.59(17) . . . . ?
C00G P002 C00M P005 2.99(17) . . . . ?
C00G C00N C01G C01I 0.4(3) . . . . ?
C00G C00T C019 C01I 1.2(4) . . . . ?
C00H P003 C00F P002 -178.85(9) . . . . ?
C00H P003 C00Q C01C 52.83(18) . . . . ?
C00H P003 C00Q C012 -129.79(16) . . . . ?
C00H C01E C01O C01P 0.0(3) . . . . ?
C00I P002 C00F P003 88.31(11) . . . . ?
C00I P002 C00G C00N -28.17(18) . . . . ?
C00I P002 C00G C00T 155.04(16) . . . . ?
C00I P002 C00M P005 125.05(13) . . . . ?
C00I C00W C014 C018 0.2(3) . . . . ?
C00I C01F C01U C018 0.6(4) . . . . ?
C00J P004 C00O P005 154.01(10) . . . . ?
C00J P004 C00S C00X 68.69(17) . . . . ?
C00J P004 C00S C013 -109.37(16) . . . . ?
C00J C00P C01A C01D 0.3(3) . . . . ?
C00K P005 C00L C00U 141.52(18) . . . . ?
C00K P005 C00L C00V -45.22(18) . . . . ?
C00K P005 C00M P002 62.21(16) . . . . ?
C00K P005 C00O P004 57.99(12) . . . . ?
C00K C01B C01S C01N 1.1(4) . . . . ?
C00K C011 C017 C01N 0.8(4) . . . . ?
C00L P005 C00K C01B 144.94(16) . . . . ?
C00L P005 C00K C011 -39.76(18) . . . . ?
C00L P005 C00M P002 -62.67(16) . . . . ?
C00L P005 C00O P004 171.61(9) . . . . ?
C00L C00U C01L C01M -1.3(4) . . . . ?
C00L C00V C016 C01M -0.6(3) . . . . ?
C00M P002 C00F P003 -32.18(12) . . . . ?
C00M P002 C00G C00N 95.07(16) . . . . ?
C00M P002 C00G C00T -81.71(18) . . . . ?
C00M P002 C00I C00W 166.10(15) . . . . ?
C00M P002 C00I C01F -13.51(19) . . . . ?
C00M P005 C00K C01B 15.34(19) . . . . ?
C00M P005 C00K C011 -169.36(15) . . . . ?
C00M P005 C00L C00U -89.27(19) . . . . ?
C00M P005 C00L C00V 83.99(17) . . . . ?
C00M P005 C00O P004 -64.42(12) . . . . ?
C00N C00G C00T C019 -1.4(3) . . . . ?
C00N C01G C01I C019 -0.6(4) . . . . ?
C00O P004 C00J C00P 126.73(15) . . . . ?
C00O P004 C00J C010 -61.06(17) . . . . ?
C00O P004 C00S C00X -42.50(18) . . . . ?
C00O P004 C00S C013 139.44(15) . . . . ?
C00O P005 C00K C01B -100.62(16) . . . . ?
C00O P005 C00K C011 74.67(17) . . . . ?
C00O P005 C00L C00U 28.1(2) . . . . ?
C00O P005 C00L C00V -158.64(15) . . . . ?
C00O P005 C00M P002 178.66(13) . . . . ?
C00P C00J C010 C01J -0.1(3) . . . . ?
C00P C01A C01D C01J 0.7(3) . . . . ?
C00Q P003 C00F P002 -66.60(11) . . . . ?
C00Q P003 C00H C01E 67.65(16) . . . . ?
C00Q P003 C00H C015 -116.18(19) . . . . ?
C00Q C01C C01R C01Q 1.0(4) . . . . ?
C00R C00Y C00Z C013 0.8(3) . . . . ?
C00S P004 C00J C00P 14.24(17) . . . . ?
C00S P004 C00J C010 -173.55(15) . . . . ?
C00S P004 C00O P005 -93.53(11) . . . . ?
C00T C00G C00N C01G 0.6(3) . . . . ?
C00U C00L C00V C016 1.3(3) . . . . ?
C00U C01L C01M C016 2.0(4) . . . . ?
C00V C00L C00U C01L -0.4(3) . . . . ?
C00W C00I C01F C01U -1.8(3) . . . . ?
C00W C014 C018 C01U -1.5(3) . . . . ?
C00X C00R C00Y C00Z -0.7(3) . . . . ?
C00X C00S C013 C00Z -0.6(3) . . . . ?
C00Y C00R C00X C00S 0.0(3) . . . . ?
C00Y C00Z C013 C00S -0.1(3) . . . . ?
C01A C01D C01J C010 -1.3(4) . . . . ?
C01B C00K C011 C017 -0.9(3) . . . . ?
C01C C00Q C012 C01K 0.7(3) . . . . ?
C01D C01J C010 C00J 1.0(4) . . . . ?
C01E C00H C015 C01T 0.1(3) . . . . ?
C01E C01O C01P C01T 0.3(4) . . . . ?
C01F C00I C00W C014 1.5(3) . . . . ?
C01F C01U C018 C014 1.1(4) . . . . ?
C01G C01I C019 C00T -0.2(4) . . . . ?
C01K C01Q C01R C01C 0.1(4) . . . . ?
C01L C01M C016 C00V -1.1(4) . . . . ?
C01O C01P C01T C015 -0.5(4) . . . . ?
C01P C01T C015 C00H 0.3(4) . . . . ?
C01Q C01K C012 C00Q 0.3(4) . . . . ?
C01S C01N C017 C011 0.3(4) . . . . ?
C010 C00J C00P C01A -0.6(3) . . . . ?
C011 C00K C01B C01S 0.0(3) . . . . ?
C012 C00Q C01C C01R -1.4(3) . . . . ?
C012 C01K C01Q C01R -0.7(4) . . . . ?
C013 C00S C00X C00R 0.7(3) . . . . ?
C015 C00H C01E C01O -0.3(3) . . . . ?
C017 C01N C01S C01B -1.3(4) . . . . ?
